data_4326343
loop_
_publ_author_name
'Sabuj Kundu'
'William W. Brennessel'
'William D. Jones'

_publ_contact_author_address 'Department of Chemistry, University of Rochester, Rochester, New York 14627'
_publ_contact_author_email jones@chem.rochester.edu
_publ_contact_author_name 'William D. Jones'
_publ_section_title
;
 Synthesis and Reactivity of New Ni, Pd, and Pt
 2,6-Bis(di-tert-butylphosphinito)pyridine Pincer Complexes
;
_journal_name_full 'Inorganic Chemistry'
_journal_page_first 9443
_journal_page_last 9453
_journal_paper_doi 10.1021/ic201102v
_journal_volume 50
_journal_year 2011
_chemical_formula_moiety 'C16 H36 Ni P2'
_chemical_formula_sum 'C16 H36 Ni P2'
_chemical_formula_weight 349.10
_chemical_name_common jonsk10
_chemical_name_systematic
; 
 ? 
;
_space_group_IT_number 2
_symmetry_cell_setting triclinic
_symmetry_space_group_name_Hall '-P 1'
_symmetry_space_group_name_H-M 'P -1'
_atom_sites_solution_hydrogens geom
_atom_sites_solution_primary direct
_atom_sites_solution_secondary difmap
_audit_creation_method SHELXL-97
_cell_angle_alpha 85.954(6)
_cell_angle_beta 67.868(5)
_cell_angle_gamma 73.267(6)
_cell_formula_units_Z 2
_cell_length_a 8.937(3)
_cell_length_b 10.663(3)
_cell_length_c 11.394(3)
_cell_measurement_reflns_used 585
_cell_measurement_temperature 100.0(1)
_cell_measurement_theta_max 20.35
_cell_measurement_theta_min 2.57
_cell_volume 962.3(5)
_computing_cell_refinement 'SAINT (Bruker, 2009)'
_computing_data_collection 'APEX2 (Bruker, 2011)'
_computing_data_reduction 'SAINT (Bruker, 2009)'
_computing_molecular_graphics 'SHELXTL (Sheldrick, 2008)'
_computing_publication_material 'SHELXTL (Sheldrick, 2008)'
_computing_structure_refinement 'SHELXL-97 (Sheldrick, 2008)'
_computing_structure_solution 'SIR97 (Altomare et al., 1999)'
_diffrn_ambient_temperature 100.0(1)
_diffrn_measured_fraction_theta_full 0.979
_diffrn_measured_fraction_theta_max 0.979
_diffrn_measurement_device_type 'Bruker SMART APEX II CCD Platform'
_diffrn_measurement_method 'area detector, \w scans per \f'
_diffrn_radiation_monochromator graphite
_diffrn_radiation_source 'fine-focus sealed tube'
_diffrn_radiation_type MoK\a
_diffrn_radiation_wavelength 0.71073
_diffrn_reflns_av_R_equivalents 0.1358
_diffrn_reflns_av_sigmaI/netI 0.2350
_diffrn_reflns_limit_h_max 10
_diffrn_reflns_limit_h_min -9
_diffrn_reflns_limit_k_max 12
_diffrn_reflns_limit_k_min -12
_diffrn_reflns_limit_l_max 13
_diffrn_reflns_limit_l_min -13
_diffrn_reflns_number 6133
_diffrn_reflns_theta_full 25.12
_diffrn_reflns_theta_max 25.12
_diffrn_reflns_theta_min 1.93
_diffrn_standards_number 0
_exptl_absorpt_coefficient_mu 1.163
_exptl_absorpt_correction_T_max 0.9549
_exptl_absorpt_correction_T_min 0.8179
_exptl_absorpt_correction_type multi-scan
_exptl_absorpt_process_details 'SADABS (Sheldrick, 2008)'
_exptl_crystal_colour 'pale yellow'
_exptl_crystal_density_diffrn 1.205
_exptl_crystal_description plate
_exptl_crystal_F_000 380
_exptl_crystal_size_max 0.18
_exptl_crystal_size_mid 0.14
_exptl_crystal_size_min 0.04
_refine_diff_density_max 1.736
_refine_diff_density_min -0.461
_refine_diff_density_rms 0.129
_refine_ls_extinction_method none
_refine_ls_goodness_of_fit_ref 0.978
_refine_ls_hydrogen_treatment constr
_refine_ls_matrix_type full
_refine_ls_number_parameters 184
_refine_ls_number_reflns 3371
_refine_ls_number_restraints 0
_refine_ls_restrained_S_all 0.978
_refine_ls_R_factor_all 0.2273
_refine_ls_R_factor_gt 0.0954
_refine_ls_shift/su_max 0.000
_refine_ls_shift/su_mean 0.000
_refine_ls_structure_factor_coef Fsqd
_refine_ls_weighting_details 'calc w=1/[\s^2^(Fo^2^)+(0.1201P)^2^+0.0000P] where P=(Fo^2^+2Fc^2^)/3'
_refine_ls_weighting_scheme calc
_refine_ls_wR_factor_gt 0.2092
_refine_ls_wR_factor_ref 0.2773
_reflns_number_gt 1413
_reflns_number_total 3371
_reflns_threshold_expression >2sigma(I)
_cod_data_source_file ic201102v_si_002_12.cif
_cod_data_source_block jonsk10_Ni2P4_Connectivity_Only_not_in_CCDC
_cod_database_code 4326343

loop_
_symmetry_equiv_pos_as_xyz
'x, y, z'
'-x, -y, -z'

loop_
_atom_site_label
_atom_site_type_symbol
_atom_site_fract_x
_atom_site_fract_y
_atom_site_fract_z
_atom_site_U_iso_or_equiv
_atom_site_adp_type
_atom_site_occupancy
_atom_site_symmetry_multiplicity
_atom_site_calc_flag
_atom_site_refinement_flags
Ni1 Ni 0.0019(2) 0.42490(16) 0.58435(15) 0.0388(5) Uani 1 1 d .
P1 P 0.0389(4) 0.3548(3) 0.3972(3) 0.0339(8) Uani 1 1 d .
C1 C -0.1313(14) 0.2911(11) 0.3878(10) 0.034(3) Uani 1 1 d .
C2 C -0.1460(17) 0.1672(13) 0.4625(14) 0.063(4) Uani 1 1 d .
H2A H -0.2516 0.1495 0.4718 0.095 Uiso 1 1 calc R
H2B H -0.1451 0.1799 0.5466 0.095 Uiso 1 1 calc R
H2C H -0.0507 0.0927 0.4169 0.095 Uiso 1 1 calc R
C3 C -0.2945(15) 0.3959(12) 0.4551(12) 0.054(4) Uani 1 1 d .
H3A H -0.3899 0.3661 0.4582 0.080 Uiso 1 1 calc R
H3B H -0.2948 0.4770 0.4089 0.080 Uiso 1 1 calc R
H3C H -0.3042 0.4122 0.5416 0.080 Uiso 1 1 calc R
C4 C -0.1172(16) 0.2659(15) 0.2554(11) 0.066(4) Uani 1 1 d .
H4A H -0.2191 0.2459 0.2586 0.099 Uiso 1 1 calc R
H4B H -0.0188 0.1914 0.2151 0.099 Uiso 1 1 calc R
H4C H -0.1047 0.3439 0.2061 0.099 Uiso 1 1 calc R
C5 C 0.2484(14) 0.2431(11) 0.3035(10) 0.038(3) Uani 1 1 d .
C6 C 0.2892(19) 0.2331(18) 0.1631(13) 0.094(6) Uani 1 1 d .
H6A H 0.4072 0.1829 0.1206 0.142 Uiso 1 1 calc R
H6B H 0.2710 0.3212 0.1300 0.142 Uiso 1 1 calc R
H6C H 0.2161 0.1888 0.1475 0.142 Uiso 1 1 calc R
C7 C 0.3779(15) 0.2962(13) 0.3192(13) 0.060(4) Uani 1 1 d .
H7A H 0.4889 0.2320 0.2841 0.091 Uiso 1 1 calc R
H7B H 0.3494 0.3135 0.4095 0.091 Uiso 1 1 calc R
H7C H 0.3804 0.3779 0.2743 0.091 Uiso 1 1 calc R
C8 C 0.2723(17) 0.1069(13) 0.3468(16) 0.089(6) Uani 1 1 d .
H8A H 0.3930 0.0616 0.3186 0.134 Uiso 1 1 calc R
H8B H 0.2183 0.0606 0.3107 0.134 Uiso 1 1 calc R
H8C H 0.2215 0.1084 0.4395 0.134 Uiso 1 1 calc R
P2 P 0.0086(5) 0.2752(4) 0.7247(3) 0.0590(11) Uani 1 1 d .
C9 C 0.1887(16) 0.2334(14) 0.7756(12) 0.057(4) Uani 1 1 d .
C10 C 0.3459(16) 0.2275(16) 0.6647(13) 0.079(5) Uani 1 1 d .
H10A H 0.4368 0.2242 0.6941 0.118 Uiso 1 1 calc R
H10B H 0.3283 0.3055 0.6152 0.118 Uiso 1 1 calc R
H10C H 0.3764 0.1488 0.6116 0.118 Uiso 1 1 calc R
C11 C 0.166(2) 0.3623(19) 0.8591(19) 0.114(7) Uani 1 1 d .
H11A H 0.1594 0.3366 0.9448 0.171 Uiso 1 1 calc R
H11B H 0.0624 0.4297 0.8640 0.171 Uiso 1 1 calc R
H11C H 0.2627 0.3972 0.8181 0.171 Uiso 1 1 calc R
C12 C 0.212(2) 0.1196(18) 0.8585(16) 0.119(8) Uani 1 1 d .
H12A H 0.2211 0.0395 0.8157 0.178 Uiso 1 1 calc R
H12B H 0.1146 0.1355 0.9390 0.178 Uiso 1 1 calc R
H12C H 0.3145 0.1093 0.8750 0.178 Uiso 1 1 calc R
C13 C -0.1955(16) 0.2788(12) 0.8596(12) 0.049(3) Uani 1 1 d .
C14 C -0.3283(19) 0.312(2) 0.8053(14) 0.106(7) Uani 1 1 d .
H14A H -0.3135 0.2380 0.7517 0.159 Uiso 1 1 calc R
H14B H -0.3200 0.3894 0.7540 0.159 Uiso 1 1 calc R
H14C H -0.4393 0.3309 0.8741 0.159 Uiso 1 1 calc R
C15 C -0.188(2) 0.1501(18) 0.925(2) 0.188(14) Uani 1 1 d .
H15A H -0.0942 0.1279 0.9547 0.281 Uiso 1 1 calc R
H15B H -0.1716 0.0808 0.8657 0.281 Uiso 1 1 calc R
H15C H -0.2939 0.1581 0.9980 0.281 Uiso 1 1 calc R
C16 C -0.239(2) 0.385(2) 0.9534(15) 0.111(7) Uani 1 1 d .
H16A H -0.3548 0.3974 1.0136 0.166 Uiso 1 1 calc R
H16B H -0.2283 0.4661 0.9097 0.166 Uiso 1 1 calc R
H16C H -0.1619 0.3611 0.9992 0.166 Uiso 1 1 calc R

loop_
_atom_site_aniso_label
_atom_site_aniso_U_11
_atom_site_aniso_U_22
_atom_site_aniso_U_33
_atom_site_aniso_U_23
_atom_site_aniso_U_13
_atom_site_aniso_U_12
Ni1 0.0214(9) 0.0428(10) 0.0441(10) 0.0055(7) -0.0041(7) -0.0092(7)
P1 0.0213(17) 0.0392(19) 0.0342(17) 0.0086(13) -0.0037(13) -0.0090(13)
C1 0.040(8) 0.038(7) 0.027(6) 0.006(5) -0.012(5) -0.017(6)
C2 0.040(9) 0.061(10) 0.085(11) 0.005(8) -0.015(8) -0.020(7)
C3 0.040(9) 0.051(8) 0.065(9) 0.013(7) -0.011(7) -0.019(7)
C4 0.033(8) 0.124(14) 0.039(8) -0.003(8) -0.009(7) -0.025(8)
C5 0.033(7) 0.040(7) 0.031(6) 0.002(5) -0.007(6) -0.002(5)
C6 0.043(10) 0.182(19) 0.039(9) -0.017(10) -0.009(8) -0.007(10)
C7 0.018(7) 0.084(11) 0.073(10) -0.003(8) -0.006(7) -0.020(7)
C8 0.029(9) 0.045(9) 0.133(15) 0.007(9) 0.019(9) 0.014(7)
P2 0.035(2) 0.079(3) 0.053(2) 0.019(2) -0.0071(18) -0.017(2)
C9 0.035(8) 0.071(10) 0.051(8) 0.037(7) -0.005(7) -0.015(7)
C10 0.022(8) 0.136(15) 0.057(9) 0.033(9) -0.010(7) -0.005(8)
C11 0.092(16) 0.16(2) 0.122(17) -0.005(14) -0.069(14) -0.033(13)
C12 0.095(15) 0.126(17) 0.097(14) 0.083(13) -0.016(11) -0.020(12)
C13 0.045(9) 0.038(8) 0.052(8) 0.010(6) -0.006(7) -0.014(6)
C14 0.034(10) 0.22(2) 0.052(10) -0.017(11) 0.002(8) -0.046(12)
C15 0.074(15) 0.085(15) 0.28(3) 0.102(18) 0.042(17) -0.007(11)
C16 0.072(14) 0.19(2) 0.062(12) -0.025(12) -0.006(10) -0.037(13)

loop_
_atom_type_symbol
_atom_type_description
_atom_type_scat_dispersion_real
_atom_type_scat_dispersion_imag
_atom_type_scat_source
C C 0.0033 0.0016 'International Tables Vol C Tables 4.2.6.8 and 6.1.1.4'
H H 0.0000 0.0000 'International Tables Vol C Tables 4.2.6.8 and 6.1.1.4'
P P 0.1023 0.0942 'International Tables Vol C Tables 4.2.6.8 and 6.1.1.4'
Ni Ni 0.3393 1.1124 'International Tables Vol C Tables 4.2.6.8 and 6.1.1.4'

loop_
_geom_angle_atom_site_label_1
_geom_angle_atom_site_label_2
_geom_angle_atom_site_label_3
_geom_angle
_geom_angle_site_symmetry_1
_geom_angle_site_symmetry_3
P1 Ni1 P2 115.53(16) . .
P1 Ni1 P1 114.51(11) . 2_566
P2 Ni1 P1 129.96(16) . 2_566
P1 Ni1 Ni1 59.25(10) . 2_566
P2 Ni1 Ni1 174.78(18) . 2_566
P1 Ni1 Ni1 55.26(10) 2_566 2_566
C5 P1 C1 109.7(5) . .
C5 P1 Ni1 117.4(4) . .
C1 P1 Ni1 116.3(4) . .
C5 P1 Ni1 121.4(4) . 2_566
C1 P1 Ni1 120.2(4) . 2_566
Ni1 P1 Ni1 65.49(11) . 2_566
C4 C1 C3 109.3(10) . .
C4 C1 C2 108.8(10) . .
C3 C1 C2 105.7(9) . .
C4 C1 P1 114.8(8) . .
C3 C1 P1 105.2(8) . .
C2 C1 P1 112.5(8) . .
C1 C2 H2A 109.5 . .
C1 C2 H2B 109.5 . .
H2A C2 H2B 109.5 . .
C1 C2 H2C 109.5 . .
H2A C2 H2C 109.5 . .
H2B C2 H2C 109.5 . .
C1 C3 H3A 109.5 . .
C1 C3 H3B 109.5 . .
H3A C3 H3B 109.5 . .
C1 C3 H3C 109.5 . .
H3A C3 H3C 109.5 . .
H3B C3 H3C 109.5 . .
C1 C4 H4A 109.5 . .
C1 C4 H4B 109.5 . .
H4A C4 H4B 109.5 . .
C1 C4 H4C 109.5 . .
H4A C4 H4C 109.5 . .
H4B C4 H4C 109.5 . .
C8 C5 C7 108.5(11) . .
C8 C5 C6 106.0(12) . .
C7 C5 C6 106.5(11) . .
C8 C5 P1 113.0(8) . .
C7 C5 P1 107.0(8) . .
C6 C5 P1 115.5(9) . .
C5 C6 H6A 109.5 . .
C5 C6 H6B 109.5 . .
H6A C6 H6B 109.5 . .
C5 C6 H6C 109.5 . .
H6A C6 H6C 109.5 . .
H6B C6 H6C 109.5 . .
C5 C7 H7A 109.5 . .
C5 C7 H7B 109.5 . .
H7A C7 H7B 109.5 . .
C5 C7 H7C 109.5 . .
H7A C7 H7C 109.5 . .
H7B C7 H7C 109.5 . .
C5 C8 H8A 109.5 . .
C5 C8 H8B 109.5 . .
H8A C8 H8B 109.5 . .
C5 C8 H8C 109.5 . .
H8A C8 H8C 109.5 . .
H8B C8 H8C 109.5 . .
C9 P2 C13 112.5(6) . .
C9 P2 Ni1 117.5(4) . .
C13 P2 Ni1 117.4(4) . .
C10 C9 C12 111.5(12) . .
C10 C9 C11 102.8(13) . .
C12 C9 C11 105.2(14) . .
C10 C9 P2 109.8(9) . .
C12 C9 P2 119.8(10) . .
C11 C9 P2 106.0(10) . .
C9 C10 H10A 109.5 . .
C9 C10 H10B 109.5 . .
H10A C10 H10B 109.5 . .
C9 C10 H10C 109.5 . .
H10A C10 H10C 109.5 . .
H10B C10 H10C 109.5 . .
C9 C11 H11A 109.5 . .
C9 C11 H11B 109.5 . .
H11A C11 H11B 109.5 . .
C9 C11 H11C 109.5 . .
H11A C11 H11C 109.5 . .
H11B C11 H11C 109.5 . .
C9 C12 H12A 109.5 . .
C9 C12 H12B 109.5 . .
H12A C12 H12B 109.5 . .
C9 C12 H12C 109.5 . .
H12A C12 H12C 109.5 . .
H12B C12 H12C 109.5 . .
C16 C13 C14 106.9(14) . .
C16 C13 C15 109.1(16) . .
C14 C13 C15 111.6(15) . .
C16 C13 P2 110.2(10) . .
C14 C13 P2 106.7(9) . .
C15 C13 P2 112.2(10) . .
C13 C14 H14A 109.5 . .
C13 C14 H14B 109.5 . .
H14A C14 H14B 109.5 . .
C13 C14 H14C 109.5 . .
H14A C14 H14C 109.5 . .
H14B C14 H14C 109.5 . .
C13 C15 H15A 109.5 . .
C13 C15 H15B 109.5 . .
H15A C15 H15B 109.5 . .
C13 C15 H15C 109.5 . .
H15A C15 H15C 109.5 . .
H15B C15 H15C 109.5 . .
C13 C16 H16A 109.5 . .
C13 C16 H16B 109.5 . .
H16A C16 H16B 109.5 . .
C13 C16 H16C 109.5 . .
H16A C16 H16C 109.5 . .
H16B C16 H16C 109.5 . .

loop_
_geom_bond_atom_site_label_1
_geom_bond_atom_site_label_2
_geom_bond_distance
_geom_bond_site_symmetry_2
Ni1 P1 2.183(4) .
Ni1 P2 2.184(4) .
Ni1 P1 2.283(3) 2_566
Ni1 Ni1 2.417(3) 2_566
P1 C5 1.858(11) .
P1 C1 1.874(11) .
P1 Ni1 2.283(3) 2_566
C1 C4 1.504(15) .
C1 C3 1.518(16) .
C1 C2 1.531(15) .
C2 H2A 0.9800 .
C2 H2B 0.9800 .
C2 H2C 0.9800 .
C3 H3A 0.9800 .
C3 H3B 0.9800 .
C3 H3C 0.9800 .
C4 H4A 0.9800 .
C4 H4B 0.9800 .
C4 H4C 0.9800 .
C5 C8 1.483(15) .
C5 C7 1.498(16) .
C5 C6 1.504(16) .
C6 H6A 0.9800 .
C6 H6B 0.9800 .
C6 H6C 0.9800 .
C7 H7A 0.9800 .
C7 H7B 0.9800 .
C7 H7C 0.9800 .
C8 H8A 0.9800 .
C8 H8B 0.9800 .
C8 H8C 0.9800 .
P2 C9 1.839(14) .
P2 C13 1.883(13) .
C9 C10 1.482(16) .
C9 C12 1.499(16) .
C9 C11 1.65(2) .
C10 H10A 0.9800 .
C10 H10B 0.9800 .
C10 H10C 0.9800 .
C11 H11A 0.9800 .
C11 H11B 0.9800 .
C11 H11C 0.9800 .
C12 H12A 0.9800 .
C12 H12B 0.9800 .
C12 H12C 0.9800 .
C13 C16 1.475(19) .
C13 C14 1.483(19) .
C13 C15 1.513(18) .
C14 H14A 0.9800 .
C14 H14B 0.9800 .
C14 H14C 0.9800 .
C15 H15A 0.9800 .
C15 H15B 0.9800 .
C15 H15C 0.9800 .
C16 H16A 0.9800 .
C16 H16B 0.9800 .
C16 H16C 0.9800 .

loop_
_geom_torsion_atom_site_label_1
_geom_torsion_atom_site_label_2
_geom_torsion_atom_site_label_3
_geom_torsion_atom_site_label_4
_geom_torsion
_geom_torsion_site_symmetry_1
_geom_torsion_site_symmetry_4
P2 Ni1 P1 C5 -66.1(4) . .
P1 Ni1 P1 C5 114.2(4) 2_566 .
Ni1 Ni1 P1 C5 114.2(4) 2_566 .
P2 Ni1 P1 C1 66.7(4) . .
P1 Ni1 P1 C1 -113.1(4) 2_566 .
Ni1 Ni1 P1 C1 -113.1(4) 2_566 .
P2 Ni1 P1 Ni1 179.79(17) . 2_566
P1 Ni1 P1 Ni1 0.0 2_566 2_566
C5 P1 C1 C4 -54.0(10) . .
Ni1 P1 C1 C4 169.8(8) . .
Ni1 P1 C1 C4 94.1(9) 2_566 .
C5 P1 C1 C3 -174.2(7) . .
Ni1 P1 C1 C3 49.6(8) . .
Ni1 P1 C1 C3 -26.1(8) 2_566 .
C5 P1 C1 C2 71.2(9) . .
Ni1 P1 C1 C2 -65.1(9) . .
Ni1 P1 C1 C2 -140.7(8) 2_566 .
C1 P1 C5 C8 -58.4(11) . .
Ni1 P1 C5 C8 77.3(11) . .
Ni1 P1 C5 C8 154.0(9) 2_566 .
C1 P1 C5 C7 -177.7(8) . .
Ni1 P1 C5 C7 -42.0(9) . .
Ni1 P1 C5 C7 34.6(9) 2_566 .
C1 P1 C5 C6 64.0(11) . .
Ni1 P1 C5 C6 -160.3(9) . .
Ni1 P1 C5 C6 -83.7(11) 2_566 .
P1 Ni1 P2 C9 110.9(6) . .
P1 Ni1 P2 C9 -69.3(6) 2_566 .
Ni1 Ni1 P2 C9 112.9(17) 2_566 .
P1 Ni1 P2 C13 -110.0(5) . .
P1 Ni1 P2 C13 69.7(5) 2_566 .
Ni1 Ni1 P2 C13 -108.0(18) 2_566 .
C13 P2 C9 C10 178.0(10) . .
Ni1 P2 C9 C10 -41.0(13) . .
C13 P2 C9 C12 47.0(15) . .
Ni1 P2 C9 C12 -172.0(11) . .
C13 P2 C9 C11 -71.6(10) . .
Ni1 P2 C9 C11 69.4(10) . .
C9 P2 C13 C16 64.8(13) . .
Ni1 P2 C13 C16 -76.3(12) . .
C9 P2 C13 C14 -179.5(11) . .
Ni1 P2 C13 C14 39.5(12) . .
C9 P2 C13 C15 -57.0(16) . .
Ni1 P2 C13 C15 162.0(14) . .
